data_7040128
loop_
_publ_author_name
'Gianopoulos, Christopher G.'
'Kumar, Nishant'
'Zhao, Yihong'
'Jia, Li'
'Kirschbaum, Kristin'
'Mason, Mark R.'

_publ_section_title
;
 Aluminum alkoxide, amide and halide complexes supported by a bulky
 dipyrromethene ligand: synthesis, characterization, and preliminary
 \e-caprolactone polymerization activity.
;
_journal_issue 35
_journal_name_full 'Dalton transactions (Cambridge, England : 2003)'
_journal_page_first 13787
_journal_page_last 13797
_journal_paper_doi 10.1039/c6dt02449a
_journal_volume 45
_journal_year 2016
_chemical_formula_moiety 'C33 H31 Al Cl2 N2'
_chemical_formula_sum 'C33 H31 Al Cl2 N2'
_chemical_formula_weight 553.48
_space_group_crystal_system orthorhombic
_space_group_IT_number 34
_space_group_name_Hall 'P 2 -2n'
_space_group_name_H-M_alt 'P n n 2'
_symmetry_space_group_name_Hall 'P 2 -2n'
_symmetry_space_group_name_H-M 'P n n 2'
_atom_sites_solution_hydrogens geom
_atom_sites_solution_primary direct
_atom_sites_solution_secondary difmap
_audit_creation_method SHELXL-2014/7
_audit_update_record
;
2016-05-17 deposited with the CCDC.
2016-07-20 downloaded from the CCDC.
;
_cell_angle_alpha 90
_cell_angle_beta 90
_cell_angle_gamma 90
_cell_formula_units_Z 2
_cell_length_a 10.0003(6)
_cell_length_b 11.7787(7)
_cell_length_c 12.3391(7)
_cell_measurement_reflns_used 6473
_cell_measurement_temperature 150(2)
_cell_measurement_theta_max 32.079
_cell_measurement_theta_min 2.390
_cell_volume 1453.43(15)
_computing_structure_refinement 'SHELXL-2014/7 (Sheldrick, 2014)'
_diffrn_ambient_temperature 150(2)
_diffrn_measured_fraction_theta_full 1.000
_diffrn_measured_fraction_theta_max 0.972
_diffrn_measurement_device_type 'Bruker Platform with 4k CCD'
_diffrn_measurement_method omega-scan
_diffrn_radiation_type MoK\a
_diffrn_radiation_wavelength 0.71073
_diffrn_reflns_av_unetI/netI 0.0303
_diffrn_reflns_Laue_measured_fraction_full 1.000
_diffrn_reflns_Laue_measured_fraction_max 0.972
_diffrn_reflns_limit_h_max 15
_diffrn_reflns_limit_h_min 0
_diffrn_reflns_limit_k_max 17
_diffrn_reflns_limit_k_min 0
_diffrn_reflns_limit_l_max 18
_diffrn_reflns_limit_l_min -18
_diffrn_reflns_number 9029
_diffrn_reflns_point_group_measured_fraction_full 1.000
_diffrn_reflns_point_group_measured_fraction_max 0.957
_diffrn_reflns_theta_full 26.000
_diffrn_reflns_theta_max 33.300
_diffrn_reflns_theta_min 2.390
_diffrn_source 'sealed tube'
_exptl_absorpt_coefficient_mu 0.278
_exptl_absorpt_correction_T_max 1.0
_exptl_absorpt_correction_T_min 0.718668
_exptl_absorpt_correction_type multi-scan
_exptl_absorpt_process_details 'twinabs (Sheldrick, 2008)'
_exptl_crystal_colour red
_exptl_crystal_density_diffrn 1.265
_exptl_crystal_description chunk
_exptl_crystal_F_000 580
_exptl_crystal_size_max 0.2
_exptl_crystal_size_mid 0.2
_exptl_crystal_size_min 0.2
_refine_diff_density_max 0.338
_refine_diff_density_min -0.182
_refine_diff_density_rms 0.057
_refine_ls_abs_structure_details
;
 Flack x determined using 2136 quotients [(I+)-(I-)]/[(I+)+(I-)]
 (Parsons, Flack and Wagner, Acta Cryst. B69 (2013) 249-259).
;
_refine_ls_abs_structure_Flack -0.019(19)
_refine_ls_extinction_method none
_refine_ls_goodness_of_fit_ref 1.015
_refine_ls_hydrogen_treatment constr
_refine_ls_matrix_type full
_refine_ls_number_parameters 178
_refine_ls_number_reflns 9029
_refine_ls_number_restraints 1
_refine_ls_restrained_S_all 1.014
_refine_ls_R_factor_all 0.0414
_refine_ls_R_factor_gt 0.0373
_refine_ls_shift/su_max 0.000
_refine_ls_shift/su_mean 0.000
_refine_ls_structure_factor_coef Fsqd
_refine_ls_weighting_details 'w=1/[\s^2^(Fo^2^)+(0.0559P)^2^] where P=(Fo^2^+2Fc^2^)/3'
_refine_ls_weighting_scheme calc
_refine_ls_wR_factor_gt 0.0877
_refine_ls_wR_factor_ref 0.0890
_reflns_Friedel_coverage 0.894
_reflns_Friedel_fraction_full 1.000
_reflns_Friedel_fraction_max 0.940
_reflns_number_gt 8189
_reflns_number_total 9029
_reflns_threshold_expression 'I > 2\s(I)'
_cod_data_source_file c6dt02449a2.cif
_cod_data_source_block 2
_cod_depositor_comments 'Adding full bibliography for 7040128--7040134.cif.'
_cod_database_code 7040128
_shelx_shelxl_version_number 2014/7
_shelx_space_group_comment
;
The symmetry employed for this shelxl refinement is uniquely defined
by the following loop, which should always be used as a source of
symmetry information in preference to the above space-group names.
They are only intended as comments.
;

loop_
_space_group_symop_operation_xyz
'x, y, z'
'-x, -y, z'
'x+1/2, -y+1/2, z+1/2'
'-x+1/2, y+1/2, z+1/2'

loop_
_atom_site_label
_atom_site_type_symbol
_atom_site_fract_x
_atom_site_fract_y
_atom_site_fract_z
_atom_site_U_iso_or_equiv
_atom_site_adp_type
_atom_site_occupancy
_atom_site_site_symmetry_order
_atom_site_calc_flag
_atom_site_refinement_flags_posn
_atom_site_refinement_flags_adp
_atom_site_refinement_flags_occupancy
Cl1 Cl 0.85179(5) 0.92481(4) 0.13556(4) 0.03085(11) Uani 1 1 d . . .
Al1 Al 1.0000 1.0000 0.03550(6) 0.02053(15) Uani 1 2 d S T P
N1 N 1.07616(16) 0.90099(13) -0.06688(12) 0.0213(3) Uani 1 1 d . . .
C1 C 1.0000 1.0000 -0.2331(2) 0.0201(4) Uani 1 2 d S T P
C2 C 1.07425(19) 0.91557(14) -0.17992(14) 0.0214(3) Uani 1 1 d . . .
C3 C 1.1523(2) 0.82816(17) -0.22678(17) 0.0300(4) Uani 1 1 d . . .
H3 H 1.1676 0.8167 -0.3020 0.036 Uiso 1 1 calc R U .
C4 C 1.2019(2) 0.76275(18) -0.14356(18) 0.0348(5) Uani 1 1 d . . .
H4 H 1.2597 0.6992 -0.1508 0.042 Uiso 1 1 calc R U .
C5 C 1.15183(19) 0.80687(16) -0.04639(16) 0.0257(4) Uani 1 1 d . . .
C6 C 1.16032(19) 0.76033(15) 0.06505(15) 0.0241(3) Uani 1 1 d . . .
C7 C 1.26802(17) 0.78629(16) 0.13366(19) 0.0274(3) Uani 1 1 d . . .
C8 C 1.2662(2) 0.7451(2) 0.23898(17) 0.0305(4) Uani 1 1 d . . .
H8 H 1.3384 0.7629 0.2860 0.037 Uiso 1 1 calc R U .
C9 C 1.1622(2) 0.67855(19) 0.27756(17) 0.0311(4) Uani 1 1 d . . .
C10 C 1.0590(2) 0.65068(18) 0.20693(18) 0.0306(4) Uani 1 1 d . . .
H10 H 0.9882 0.6037 0.2320 0.037 Uiso 1 1 calc R U .
C11 C 1.05668(19) 0.68967(16) 0.10077(16) 0.0267(4) Uani 1 1 d . . .
C12 C 1.3864(2) 0.8531(2) 0.0935(3) 0.0469(6) Uani 1 1 d . . .
H12A H 1.4259 0.8954 0.1539 0.070 Uiso 1 1 calc R U .
H12B H 1.3572 0.9063 0.0373 0.070 Uiso 1 1 calc R U .
H12C H 1.4531 0.8010 0.0633 0.070 Uiso 1 1 calc R U .
C13 C 1.1625(3) 0.6356(3) 0.3922(2) 0.0520(7) Uani 1 1 d . . .
H13A H 1.0908 0.5797 0.4013 0.078 Uiso 1 1 calc R U .
H13B H 1.1480 0.6992 0.4420 0.078 Uiso 1 1 calc R U .
H13C H 1.2489 0.5999 0.4080 0.078 Uiso 1 1 calc R U .
C14 C 0.9442(2) 0.65453(19) 0.0264(2) 0.0397(5) Uani 1 1 d . . .
H14A H 0.8993 0.5875 0.0563 0.060 Uiso 1 1 calc R U .
H14B H 0.9804 0.6364 -0.0453 0.060 Uiso 1 1 calc R U .
H14C H 0.8798 0.7169 0.0200 0.060 Uiso 1 1 calc R U .
C15 C 1.0000 1.0000 -0.3541(2) 0.0214(4) Uani 1 2 d S T P
C16 C 0.8796(2) 0.99100(16) -0.41144(17) 0.0257(4) Uani 1 1 d . . .
H16 H 0.7974 0.9842 -0.3735 0.031 Uiso 1 1 calc R U .
C17 C 0.8809(2) 0.99201(18) -0.52401(18) 0.0316(4) Uani 1 1 d . . .
H17 H 0.7989 0.9872 -0.5626 0.038 Uiso 1 1 calc R U .
C18 C 1.0000 1.0000 -0.5808(2) 0.0356(7) Uani 1 2 d S T P
H18 H 1.0000 1.0000 -0.6577 0.043 Uiso 1 2 calc R U P

loop_
_atom_site_aniso_label
_atom_site_aniso_U_11
_atom_site_aniso_U_22
_atom_site_aniso_U_33
_atom_site_aniso_U_23
_atom_site_aniso_U_13
_atom_site_aniso_U_12
Cl1 0.0356(2) 0.0346(2) 0.0224(2) 0.0026(2) 0.00676(19) -0.00513(17)
Al1 0.0256(3) 0.0223(3) 0.0137(3) 0.000 0.000 -0.0004(3)
N1 0.0267(7) 0.0222(6) 0.0150(6) 0.0020(5) -0.0001(5) 0.0022(5)
C1 0.0247(11) 0.0214(11) 0.0142(10) 0.000 0.000 -0.0013(8)
C2 0.0279(8) 0.0219(7) 0.0143(7) 0.0002(6) 0.0013(6) 0.0018(6)
C3 0.0413(11) 0.0288(9) 0.0198(9) 0.0018(7) 0.0058(7) 0.0097(8)
C4 0.0493(12) 0.0310(9) 0.0242(9) 0.0033(8) 0.0070(9) 0.0177(9)
C5 0.0319(9) 0.0253(8) 0.0199(8) 0.0054(7) 0.0006(7) 0.0052(7)
C6 0.0281(9) 0.0253(8) 0.0189(8) 0.0051(7) 0.0014(6) 0.0063(6)
C7 0.0247(7) 0.0313(8) 0.0261(8) 0.0058(8) 0.0012(8) 0.0018(6)
C8 0.0289(9) 0.0402(10) 0.0223(9) 0.0015(8) -0.0038(7) 0.0056(8)
C9 0.0349(10) 0.0382(10) 0.0204(9) 0.0090(8) 0.0037(7) 0.0104(8)
C10 0.0308(9) 0.0292(9) 0.0319(10) 0.0094(8) 0.0053(8) 0.0037(7)
C11 0.0285(9) 0.0239(8) 0.0278(9) 0.0042(7) -0.0021(7) 0.0025(7)
C12 0.0269(10) 0.0584(15) 0.0555(16) 0.0193(13) 0.0006(10) -0.0066(10)
C13 0.0538(15) 0.0764(19) 0.0257(11) 0.0224(13) 0.0064(10) 0.0147(13)
C14 0.0404(11) 0.0321(10) 0.0465(13) 0.0040(10) -0.0137(10) -0.0040(9)
C15 0.0308(11) 0.0207(10) 0.0126(10) 0.000 0.000 0.0001(8)
C16 0.0311(9) 0.0265(8) 0.0193(8) -0.0001(7) -0.0016(7) -0.0011(7)
C17 0.0409(12) 0.0354(10) 0.0186(9) -0.0028(7) -0.0080(8) -0.0027(8)
C18 0.0522(19) 0.0387(15) 0.0160(13) 0.000 0.000 0.0001(13)

loop_
_atom_type_symbol
_atom_type_description
_atom_type_scat_dispersion_real
_atom_type_scat_dispersion_imag
_atom_type_scat_source
C C 0.0033 0.0016 'International Tables Vol C Tables 4.2.6.8 and 6.1.1.4'
H H 0.0000 0.0000 'International Tables Vol C Tables 4.2.6.8 and 6.1.1.4'
N N 0.0061 0.0033 'International Tables Vol C Tables 4.2.6.8 and 6.1.1.4'
Al Al 0.0645 0.0514 'International Tables Vol C Tables 4.2.6.8 and 6.1.1.4'
Cl Cl 0.1484 0.1585 'International Tables Vol C Tables 4.2.6.8 and 6.1.1.4'

loop_
_geom_angle_atom_site_label_1
_geom_angle_atom_site_label_2
_geom_angle_atom_site_label_3
_geom_angle
_geom_angle_site_symmetry_1
_geom_angle_site_symmetry_3
N1 Al1 N1 95.59(10) 2_775 .
N1 Al1 Cl1 114.51(5) 2_775 2_775
N1 Al1 Cl1 111.51(5) . 2_775
N1 Al1 Cl1 111.51(5) 2_775 .
N1 Al1 Cl1 114.51(5) . .
Cl1 Al1 Cl1 108.86(5) 2_775 .
C5 N1 C2 106.88(15) . .
C5 N1 Al1 127.11(13) . .
C2 N1 Al1 125.83(12) . .
C2 C1 C2 124.2(2) . 2_775
C2 C1 C15 117.88(11) . .
C2 C1 C15 117.88(11) 2_775 .
C1 C2 N1 123.90(16) . .
C1 C2 C3 128.01(17) . .
N1 C2 C3 108.00(16) . .
C4 C3 C2 107.53(18) . .
C4 C3 H3 126.2 . .
C2 C3 H3 126.2 . .
C3 C4 C5 107.58(17) . .
C3 C4 H4 126.2 . .
C5 C4 H4 126.2 . .
N1 C5 C4 109.95(17) . .
N1 C5 C6 120.23(17) . .
C4 C5 C6 129.55(17) . .
C11 C6 C7 120.50(18) . .
C11 C6 C5 117.98(17) . .
C7 C6 C5 121.52(17) . .
C8 C7 C6 118.60(18) . .
C8 C7 C12 120.08(19) . .
C6 C7 C12 121.3(2) . .
C9 C8 C7 121.96(19) . .
C9 C8 H8 119.0 . .
C7 C8 H8 119.0 . .
C8 C9 C10 118.37(18) . .
C8 C9 C13 120.8(2) . .
C10 C9 C13 120.8(2) . .
C11 C10 C9 121.71(19) . .
C11 C10 H10 119.1 . .
C9 C10 H10 119.1 . .
C10 C11 C6 118.77(18) . .
C10 C11 C14 119.68(19) . .
C6 C11 C14 121.55(19) . .
C7 C12 H12A 109.5 . .
C7 C12 H12B 109.5 . .
H12A C12 H12B 109.5 . .
C7 C12 H12C 109.5 . .
H12A C12 H12C 109.5 . .
H12B C12 H12C 109.5 . .
C9 C13 H13A 109.5 . .
C9 C13 H13B 109.5 . .
H13A C13 H13B 109.5 . .
C9 C13 H13C 109.5 . .
H13A C13 H13C 109.5 . .
H13B C13 H13C 109.5 . .
C11 C14 H14A 109.5 . .
C11 C14 H14B 109.5 . .
H14A C14 H14B 109.5 . .
C11 C14 H14C 109.5 . .
H14A C14 H14C 109.5 . .
H14B C14 H14C 109.5 . .
C16 C15 C16 119.3(2) . 2_775
C16 C15 C1 120.35(12) . .
C16 C15 C1 120.35(12) 2_775 .
C17 C16 C15 119.8(2) . .
C17 C16 H16 120.1 . .
C15 C16 H16 120.1 . .
C18 C17 C16 120.9(2) . .
C18 C17 H17 119.5 . .
C16 C17 H17 119.5 . .
C17 C18 C17 119.3(3) . 2_775
C17 C18 H18 120.4 . .
C17 C18 H18 120.4 2_775 .

loop_
_geom_bond_atom_site_label_1
_geom_bond_atom_site_label_2
_geom_bond_distance
_geom_bond_site_symmetry_2
Cl1 Al1 2.1226(6) .
Al1 N1 1.8804(16) 2_775
Al1 N1 1.8804(16) .
Al1 Cl1 2.1226(6) 2_775
N1 C5 1.366(2) .
N1 C2 1.405(2) .
C1 C2 1.404(2) .
C1 C2 1.404(2) 2_775
C1 C15 1.493(4) .
C2 C3 1.415(3) .
C3 C4 1.377(3) .
C3 H3 0.9500 .
C4 C5 1.400(3) .
C4 H4 0.9500 .
C5 C6 1.483(3) .
C6 C11 1.400(3) .
C6 C7 1.404(3) .
C7 C8 1.387(3) .
C7 C12 1.505(3) .
C8 C9 1.386(3) .
C8 H8 0.9500 .
C9 C10 1.390(3) .
C9 C13 1.502(3) .
C10 C11 1.388(3) .
C10 H10 0.9500 .
C11 C14 1.509(3) .
C12 H12A 0.9800 .
C12 H12B 0.9800 .
C12 H12C 0.9800 .
C13 H13A 0.9800 .
C13 H13B 0.9800 .
C13 H13C 0.9800 .
C14 H14A 0.9800 .
C14 H14B 0.9800 .
C14 H14C 0.9800 .
C15 C16 1.400(2) .
C15 C16 1.400(2) 2_775
C16 C17 1.389(3) .
C16 H16 0.9500 .
C17 C18 1.385(3) .
C17 H17 0.9500 .
C18 C17 1.385(3) 2_775
C18 H18 0.9500 .
